data_4134533
loop_
_publ_author_name
'Khoury, Jason F.'
'Rettie, Alexander J. E.'
'Robredo, I\~nigo'
'Krogstad, Matthew J.'
'Malliakas, Christos D.'
'Bergara, Aitor'
'Vergniory, Maia G.'
'Osborn, Raymond'
'Rosenkranz, Stephan'
'Chung, Duck Young'
'Kanatzidis, Mercouri G.'

_publ_section_title
;
 The Subchalcogenides Ir<sub>2</sub>In<sub>8</sub>Q (Q = S, Se, Te): Dirac
 Semimetal Candidates with Re-entrant Structural Modulation.
;
_journal_issue 13
_journal_name_full 'Journal of the American Chemical Society'
_journal_page_first 6312
_journal_page_last 6323
_journal_paper_doi 10.1021/jacs.0c00809
_journal_volume 142
_journal_year 2020
_chemical_formula_moiety '0.25(In32 Ir8 S4)'
_chemical_formula_sum 'In8 Ir2 S'
_chemical_formula_weight 1335.02
_space_group_crystal_system tetragonal
_space_group_IT_number 136
_space_group_name_Hall '-P 4n 2n'
_space_group_name_H-M_alt 'P 42/m n m'
_atom_sites_solution_primary dual
_audit_creation_date 2020-01-10
_audit_creation_method
;
Olex2 1.2
(compiled 2018.05.29 svn.r3508 for OlexSys, GUI svn.r5506)
;
_cell_angle_alpha 90
_cell_angle_beta 90
_cell_angle_gamma 90
_cell_formula_units_Z 4
_cell_length_a 9.9200(14)
_cell_length_b 9.9200(14)
_cell_length_c 10.140(2)
_cell_measurement_reflns_used 6999
_cell_measurement_temperature 299
_cell_measurement_theta_max 29.931
_cell_measurement_theta_min 2.873
_cell_volume 997.8(3)
_computing_molecular_graphics 'Olex2 (Dolomanov et al., 2009)'
_computing_publication_material 'Olex2 (Dolomanov et al., 2009)'
_computing_structure_refinement 'ShelXL (Sheldrick, 2015)'
_computing_structure_solution 'ShelXT (Sheldrick, 2015)'
_diffrn_ambient_temperature 299
_diffrn_measured_fraction_theta_full 1.000
_diffrn_measured_fraction_theta_max 1.000
_diffrn_measurement_device_type 'Bruker APEX-II CCD'
_diffrn_measurement_method '\w scans'
_diffrn_radiation_monochromator graphite
_diffrn_radiation_type MoK\a
_diffrn_radiation_wavelength 0.71073
_diffrn_reflns_av_R_equivalents 0.0304
_diffrn_reflns_av_unetI/netI 0.0165
_diffrn_reflns_Laue_measured_fraction_full 1.000
_diffrn_reflns_Laue_measured_fraction_max 1.000
_diffrn_reflns_limit_h_max 13
_diffrn_reflns_limit_h_min -12
_diffrn_reflns_limit_k_max 13
_diffrn_reflns_limit_k_min -13
_diffrn_reflns_limit_l_max 14
_diffrn_reflns_limit_l_min -12
_diffrn_reflns_number 6999
_diffrn_reflns_point_group_measured_fraction_full 1.000
_diffrn_reflns_point_group_measured_fraction_max 1.000
_diffrn_reflns_theta_full 25.242
_diffrn_reflns_theta_max 29.931
_diffrn_reflns_theta_min 2.873
_diffrn_standards_number 0
_exptl_absorpt_coefficient_mu 44.806
_exptl_absorpt_correction_T_max 0.7460
_exptl_absorpt_correction_T_min 0.3958
_exptl_absorpt_correction_type multi-scan
_exptl_absorpt_process_details
;
SADABS-2016/2 (Bruker,2016/2) was used for absorption correction.
wR2(int) was 0.1463 before and 0.0405 after correction.
The Ratio of minimum to maximum transmission is 0.5306.
The \l/2 correction factor is Not present.
;
_exptl_crystal_colour 'metallic black'
_exptl_crystal_colour_lustre metallic
_exptl_crystal_colour_primary black
_exptl_crystal_density_diffrn 8.887
_exptl_crystal_description plate
_exptl_crystal_F_000 2248
_exptl_crystal_size_max 0.163
_exptl_crystal_size_mid 0.107
_exptl_crystal_size_min 0.084
_refine_diff_density_max 2.946
_refine_diff_density_min -4.687
_refine_diff_density_rms 0.352
_refine_ls_extinction_coef 0.00215(7)
_refine_ls_extinction_expression Fc^*^=kFc[1+0.001xFc^2^\l^3^/sin(2\q)]^-1/4^
_refine_ls_extinction_method 'SHELXL-2014/7 (Sheldrick 2014'
_refine_ls_goodness_of_fit_ref 1.162
_refine_ls_hydrogen_treatment undef
_refine_ls_matrix_type full
_refine_ls_number_parameters 37
_refine_ls_number_reflns 820
_refine_ls_number_restraints 0
_refine_ls_restrained_S_all 1.162
_refine_ls_R_factor_all 0.0224
_refine_ls_R_factor_gt 0.0220
_refine_ls_shift/su_max 0.001
_refine_ls_shift/su_mean 0.000
_refine_ls_structure_factor_coef Fsqd
_refine_ls_weighting_details 'w=1/[\s^2^(Fo^2^)+34.7316P] where P=(Fo^2^+2Fc^2^)/3'
_refine_ls_weighting_scheme calc
_refine_ls_wR_factor_gt 0.0463
_refine_ls_wR_factor_ref 0.0465
_reflns_Friedel_coverage 0.000
_reflns_number_gt 814
_reflns_number_total 820
_reflns_threshold_expression 'I > 2\s(I)'
_cod_data_source_file ja0c00809_si_002.cif
_cod_data_source_block jfk_2_98a_rt_0m
_cod_depositor_comments 'Adding full bibliography for 4134530--4134534.cif.'
_cod_database_code 4134533
_shelx_shelxl_version_number 2014/7
_shelx_space_group_comment
;
The symmetry employed for this shelxl refinement is uniquely defined
by the following loop, which should always be used as a source of
symmetry information in preference to the above space-group names.
They are only intended as comments.
;
_olex2_refinement_description
;
;
_olex2_submission_special_instructions 'No special instructions were received'

loop_
_space_group_symop_operation_xyz
'x, y, z'
'-x, -y, z'
'-y+1/2, x+1/2, z+1/2'
'y+1/2, -x+1/2, z+1/2'
'-x+1/2, y+1/2, -z+1/2'
'x+1/2, -y+1/2, -z+1/2'
'y, x, -z'
'-y, -x, -z'
'-x, -y, -z'
'x, y, -z'
'y-1/2, -x-1/2, -z-1/2'
'-y-1/2, x-1/2, -z-1/2'
'x-1/2, -y-1/2, z-1/2'
'-x-1/2, y-1/2, z-1/2'
'-y, -x, z'
'y, x, z'

loop_
_atom_site_label
_atom_site_type_symbol
_atom_site_fract_x
_atom_site_fract_y
_atom_site_fract_z
_atom_site_U_iso_or_equiv
_atom_site_adp_type
_atom_site_occupancy
_atom_site_site_symmetry_order
_atom_site_calc_flag
_atom_site_refinement_flags_posn
_atom_site_refinement_flags_adp
_atom_site_refinement_flags_occupancy
_atom_site_disorder_assembly
_atom_site_disorder_group
Ir1 Ir 0.68758(2) 0.68758(2) 0.73990(3) 0.00305(10) Uani 1 2 d S T P . .
In1 In 0.59567(7) 0.59567(7) 0.5000 0.00968(19) Uani 1 4 d S T P . .
In2 In 0.5000 0.5000 0.83403(10) 0.0119(2) Uani 1 4 d S T P . .
In3 In 0.94780(5) 0.70090(5) 0.80462(5) 0.01297(13) Uani 1 1 d . . . . .
In4 In 0.68412(8) 0.68412(8) 1.0000 0.0180(2) Uani 1 4 d S T P . .
In5 In 0.80032(8) 0.80032(8) 0.5000 0.0394(4) Uani 1 4 d S T P . .
S1 S 1.0000 0.5000 1.0000 0.0433(16) Uani 1 4 d S T P . .

loop_
_atom_site_aniso_label
_atom_site_aniso_U_11
_atom_site_aniso_U_22
_atom_site_aniso_U_33
_atom_site_aniso_U_23
_atom_site_aniso_U_13
_atom_site_aniso_U_12
Ir1 0.00174(11) 0.00174(11) 0.00567(16) -0.00030(7) -0.00030(7) -0.00002(10)
In1 0.0110(3) 0.0110(3) 0.0071(4) 0.000 0.000 -0.0060(3)
In2 0.0107(3) 0.0107(3) 0.0142(4) 0.000 0.000 -0.0076(3)
In3 0.0025(2) 0.0118(2) 0.0245(3) -0.00175(18) -0.00002(18) -0.00272(15)
In4 0.0241(4) 0.0241(4) 0.0056(4) 0.000 0.000 -0.0130(4)
In5 0.0547(7) 0.0547(7) 0.0088(5) 0.000 0.000 -0.0511(8)
S1 0.104(5) 0.0126(19) 0.0129(18) 0.000 0.000 0.022(2)

loop_
_atom_type_symbol
_atom_type_description
_atom_type_scat_dispersion_real
_atom_type_scat_dispersion_imag
_atom_type_scat_source
In In -0.7276 1.3100 'International Tables Vol C Tables 4.2.6.8 and 6.1.1.4'
Ir Ir -1.4442 7.9887 'International Tables Vol C Tables 4.2.6.8 and 6.1.1.4'
S S 0.1246 0.1234 'International Tables Vol C Tables 4.2.6.8 and 6.1.1.4'

loop_
_geom_angle_atom_site_label_1
_geom_angle_atom_site_label_2
_geom_angle_atom_site_label_3
_geom_angle
_geom_angle_site_symmetry_1
_geom_angle_site_symmetry_3
_geom_angle_publ_flag
In1 Ir1 In2 82.01(3) . . ?
In1 Ir1 In5 60.96(3) . . ?
In2 Ir1 In5 142.97(3) . . ?
In3 Ir1 In1 72.054(14) 6_466 . ?
In3 Ir1 In1 123.670(18) . . ?
In3 Ir1 In1 123.670(18) 16 . ?
In3 Ir1 In1 72.054(14) 12_757 . ?
In3 Ir1 In2 126.332(19) 16 . ?
In3 Ir1 In2 126.332(19) . . ?
In3 Ir1 In2 74.937(14) 12_757 . ?
In3 Ir1 In2 74.937(14) 6_466 . ?
In3 Ir1 In3 152.389(11) 12_757 16 ?
In3 Ir1 In3 71.56(2) 12_757 . ?
In3 Ir1 In3 135.56(3) 6_466 12_757 ?
In3 Ir1 In3 81.00(2) 16 . ?
In3 Ir1 In3 152.389(11) 6_466 . ?
In3 Ir1 In3 71.56(2) 6_466 16 ?
In3 Ir1 In5 79.29(2) 16 . ?
In3 Ir1 In5 92.410(16) 6_466 . ?
In3 Ir1 In5 79.29(2) . . ?
In3 Ir1 In5 92.410(16) 12_757 . ?
In4 Ir1 In1 151.02(3) . . ?
In4 Ir1 In2 69.01(3) . . ?
In4 Ir1 In3 99.402(17) . 12_757 ?
In4 Ir1 In3 76.54(2) . . ?
In4 Ir1 In3 76.54(2) . 16 ?
In4 Ir1 In3 99.402(17) . 6_466 ?
In4 Ir1 In5 148.02(3) . . ?
Ir1 In1 Ir1 124.15(4) 10_556 . ?
Ir1 In1 In3 52.645(12) . 12_757 ?
Ir1 In1 In3 119.48(2) 10_556 12_757 ?
Ir1 In1 In3 52.645(12) 10_556 13_575 ?
Ir1 In1 In3 119.48(2) 10_556 6_466 ?
Ir1 In1 In3 52.645(12) 10_556 3_644 ?
Ir1 In1 In3 119.48(2) . 3_644 ?
Ir1 In1 In3 119.48(2) . 13_575 ?
Ir1 In1 In3 52.645(12) . 6_466 ?
Ir1 In1 In5 62.074(19) 10_556 . ?
Ir1 In1 In5 62.074(19) . . ?
In1 In1 Ir1 117.926(19) 9_666 . ?
In1 In1 Ir1 117.926(19) 9_666 10_556 ?
In1 In1 In3 97.028(19) 9_666 13_575 ?
In1 In1 In3 97.028(19) 9_666 6_466 ?
In1 In1 In3 97.028(19) 9_666 3_644 ?
In1 In1 In3 97.028(19) 9_666 12_757 ?
In1 In1 In5 180.00(4) 9_666 . ?
In3 In1 In3 165.94(4) 6_466 3_644 ?
In3 In1 In3 165.94(4) 12_757 13_575 ?
In3 In1 In3 101.34(2) 3_644 13_575 ?
In3 In1 In3 101.34(2) 6_466 12_757 ?
In3 In1 In3 76.91(2) 6_466 13_575 ?
In3 In1 In3 76.91(2) 12_757 3_644 ?
In5 In1 In3 82.972(19) . 6_466 ?
In5 In1 In3 82.972(19) . 12_757 ?
In5 In1 In3 82.972(19) . 13_575 ?
In5 In1 In3 82.972(19) . 3_644 ?
Ir1 In2 Ir1 140.13(4) 2_665 . ?
Ir1 In2 In2 109.94(2) 2_665 9_667 ?
Ir1 In2 In2 109.94(2) . 9_667 ?
Ir1 In2 In3 110.22(2) . 5_646 ?
Ir1 In2 In3 50.651(11) 2_665 5_646 ?
Ir1 In2 In3 110.22(2) . 11_577 ?
Ir1 In2 In3 50.651(11) 2_665 11_577 ?
Ir1 In2 In3 110.22(2) 2_665 12_757 ?
Ir1 In2 In3 110.22(2) 2_665 6_466 ?
Ir1 In2 In3 50.651(11) . 12_757 ?
Ir1 In2 In3 50.651(11) . 6_466 ?
Ir1 In2 In4 53.022(17) . . ?
Ir1 In2 In4 53.023(17) 2_665 9_667 ?
Ir1 In2 In4 166.85(4) 2_665 . ?
Ir1 In2 In4 166.85(4) . 9_667 ?
Ir1 In2 In5 100.114(8) 2_665 3_645 ?
Ir1 In2 In5 100.113(8) . 11_577 ?
Ir1 In2 In5 100.114(8) 2_665 11_577 ?
Ir1 In2 In5 100.113(8) . 3_645 ?
In3 In2 In2 115.022(19) 12_757 9_667 ?
In3 In2 In2 115.02(2) 11_577 9_667 ?
In3 In2 In2 115.022(19) 5_646 9_667 ?
In3 In2 In2 115.022(19) 6_466 9_667 ?
In3 In2 In3 95.69(2) 11_577 5_646 ?
In3 In2 In3 129.96(4) 11_577 12_757 ?
In3 In2 In3 129.96(4) 5_646 6_466 ?
In3 In2 In3 95.69(2) 12_757 6_466 ?
In3 In2 In3 62.805(19) 11_577 6_466 ?
In3 In2 In3 62.805(19) 5_646 12_757 ?
In4 In2 In2 56.91(2) 9_667 9_667 ?
In4 In2 In2 56.91(2) . 9_667 ?
In4 In2 In3 78.131(14) . 6_466 ?
In4 In2 In3 78.131(14) 9_667 11_577 ?
In4 In2 In3 78.131(14) . 12_757 ?
In4 In2 In3 131.871(10) . 5_646 ?
In4 In2 In3 131.871(10) 9_667 6_466 ?
In4 In2 In3 78.131(14) 9_667 5_646 ?
In4 In2 In3 131.871(10) 9_667 12_757 ?
In4 In2 In3 131.871(10) . 11_577 ?
In4 In2 In4 113.83(4) . 9_667 ?
In4 In2 In5 73.672(17) 9_667 11_577 ?
In4 In2 In5 73.672(17) . 11_577 ?
In4 In2 In5 73.672(17) . 3_645 ?
In4 In2 In5 73.672(17) 9_667 3_645 ?
In5 In2 In2 59.003(19) 3_645 9_667 ?
In5 In2 In2 59.003(19) 11_577 9_667 ?
In5 In2 In3 65.313(16) 11_577 6_466 ?
In5 In2 In3 148.574(10) 3_645 11_577 ?
In5 In2 In3 148.574(10) 11_577 5_646 ?
In5 In2 In3 65.313(16) 11_577 11_577 ?
In5 In2 In3 65.313(15) 3_645 12_757 ?
In5 In2 In3 148.573(10) 11_577 12_757 ?
In5 In2 In3 148.574(10) 3_645 6_466 ?
In5 In2 In3 65.313(15) 3_645 5_646 ?
In5 In2 In5 118.01(4) 11_577 3_645 ?
Ir1 In3 Ir1 147.55(2) 11_677 . ?
Ir1 In3 In1 129.06(2) . 11_677 ?
Ir1 In3 In1 55.301(16) 11_677 11_677 ?
Ir1 In3 In2 95.217(17) . 11_677 ?
Ir1 In3 In2 54.412(11) 11_677 11_677 ?
Ir1 In3 In3 54.296(18) 11_677 11_677 ?
Ir1 In3 In3 54.145(17) . 12_757 ?
Ir1 In3 In3 132.00(2) . 11_677 ?
Ir1 In3 In3 134.24(2) 11_677 12_757 ?
Ir1 In3 In4 146.59(3) 11_677 . ?
Ir1 In3 In4 51.336(17) . . ?
Ir1 In3 S1 108.149(17) . . ?
Ir1 In3 S1 104.214(18) 11_677 . ?
In1 In3 In2 68.03(2) 11_677 11_677 ?
In1 In3 In4 91.36(2) 11_677 . ?
In3 In3 In1 98.63(3) 11_677 11_677 ?
In3 In3 In1 161.73(3) 12_757 11_677 ?
In3 In3 In2 98.44(2) 11_677 11_677 ?
In3 In3 In2 129.99(3) 12_757 11_677 ?
In3 In3 In3 82.737(14) 11_677 12_757 ?
In3 In3 In4 146.30(2) 11_677 . ?
In3 In3 In4 78.27(2) 12_757 . ?
In4 In3 In2 115.11(2) . 11_677 ?
S1 In3 In1 85.83(2) . 11_677 ?
S1 In3 In2 152.58(2) . 11_677 ?
S1 In3 In3 76.718(16) . 11_677 ?
S1 In3 In3 76.718(16) . 12_757 ?
S1 In3 In4 71.993(15) . . ?
Ir1 In4 Ir1 177.89(5) . 10_557 ?
Ir1 In4 In2 124.14(4) . 9_667 ?
Ir1 In4 In2 124.14(4) 10_557 . ?
Ir1 In4 In2 57.97(2) . . ?
Ir1 In4 In2 57.97(2) 10_557 9_667 ?
Ir1 In4 In3 126.29(3) . 7_557 ?
Ir1 In4 In3 126.29(3) 10_557 16 ?
Ir1 In4 In3 52.128(15) . 16 ?
Ir1 In4 In3 126.29(3) 10_557 . ?
Ir1 In4 In3 52.128(15) . . ?
Ir1 In4 In3 126.29(3) . 10_557 ?
Ir1 In4 In3 52.129(15) 10_557 7_557 ?
Ir1 In4 In3 52.129(15) 10_557 10_557 ?
In2 In4 In2 66.17(4) . 9_667 ?
In2 In4 In3 146.186(18) . 7_557 ?
In2 In4 In3 146.186(18) . 10_557 ?
In2 In4 In3 99.93(2) 9_667 10_557 ?
In2 In4 In3 99.93(2) 9_667 7_557 ?
In2 In4 In3 99.93(2) . 16 ?
In2 In4 In3 99.93(2) . . ?
In2 In4 In3 146.186(18) 9_667 . ?
In2 In4 In3 146.186(18) 9_667 16 ?
In3 In4 In3 106.44(4) 7_557 . ?
In3 In4 In3 74.17(3) 10_557 . ?
In3 In4 In3 74.17(3) 7_557 16 ?
In3 In4 In3 63.63(2) 7_557 10_557 ?
In3 In4 In3 63.62(2) . 16 ?
In3 In4 In3 106.44(4) 10_557 16 ?
Ir1 In5 Ir1 113.93(4) . 10_556 ?
Ir1 In5 In2 154.03(3) . 3_654 ?
Ir1 In5 In2 92.04(2) 10_556 3_654 ?
Ir1 In5 In2 154.03(3) 10_556 11_677 ?
Ir1 In5 In2 92.04(2) . 11_677 ?
In1 In5 Ir1 56.97(2) . 10_556 ?
In1 In5 Ir1 56.97(2) . . ?
In1 In5 In2 149.00(2) . 11_677 ?
In1 In5 In2 149.00(2) . 3_654 ?
In2 In5 In2 61.99(4) 11_677 3_654 ?
In3 S1 In3 92.21(3) 10_557 9_767 ?
In3 S1 In3 92.21(3) 2_765 . ?
In3 S1 In3 180.0 9_767 . ?
In3 S1 In3 87.79(3) 2_765 9_767 ?
In3 S1 In3 180.0 10_557 2_765 ?
In3 S1 In3 87.79(3) 10_557 . ?

loop_
_geom_bond_atom_site_label_1
_geom_bond_atom_site_label_2
_geom_bond_distance
_geom_bond_site_symmetry_2
_geom_bond_publ_flag
Ir1 In1 2.7532(7) . ?
Ir1 In2 2.7993(6) . ?
Ir1 In3 2.6668(6) . ?
Ir1 In3 2.6618(6) 12_757 ?
Ir1 In3 2.6668(6) 16 ?
Ir1 In3 2.6618(6) 6_466 ?
Ir1 In4 2.6379(6) . ?
Ir1 In5 2.9016(8) . ?
In1 Ir1 2.7531(7) 10_556 ?
In1 In1 2.6843(19) 9_666 ?
In1 In3 3.1858(6) 6_466 ?
In1 In3 3.1858(6) 13_575 ?
In1 In3 3.1858(6) 12_757 ?
In1 In3 3.1858(6) 3_644 ?
In1 In5 2.8711(15) . ?
In2 Ir1 2.7992(6) 2_665 ?
In2 In2 3.366(2) 9_667 ?
In2 In3 3.3239(8) 6_466 ?
In2 In3 3.3239(8) 5_646 ?
In2 In3 3.3239(8) 11_577 ?
In2 In3 3.3239(8) 12_757 ?
In2 In4 3.0829(11) . ?
In2 In4 3.0829(11) 9_667 ?
In2 In5 3.2679(12) 11_577 ?
In2 In5 3.2679(12) 3_645 ?
In3 Ir1 2.6618(6) 11_677 ?
In3 In1 3.1857(6) 11_677 ?
In3 In2 3.3239(8) 11_677 ?
In3 In3 3.1156(9) 12_757 ?
In3 In3 3.1155(9) 11_677 ?
In3 In4 3.2855(9) . ?
In3 S1 2.8574(6) . ?
In4 Ir1 2.6379(6) 10_557 ?
In4 In2 3.0829(11) 9_667 ?
In4 In3 3.2855(9) 16 ?
In4 In3 3.2855(9) 10_557 ?
In4 In3 3.2855(9) 7_557 ?
In5 Ir1 2.9016(8) 10_556 ?
In5 In2 3.2680(12) 11_677 ?
In5 In2 3.2680(12) 3_654 ?
S1 In3 2.8574(6) 2_765 ?
S1 In3 2.8574(6) 9_767 ?
S1 In3 2.8574(6) 10_557 ?
